data_7238864
loop_
_publ_author_name
'Crane, Angela K.'
'Wong, Elaine Y. L.'
'MacLachlan, Mark J.'

_publ_section_title
;
 Metal--organic frameworks from novel flexible triptycene- and
 pentiptycene-based ligands
;
_journal_issue 45
_journal_name_full CrystEngComm
_journal_page_first 9811
_journal_paper_doi 10.1039/c3ce41459k
_journal_volume 15
_journal_year 2013
_chemical_formula_moiety 'C216 H148 O39 Zn7'
_chemical_formula_sum 'C216 H148 O39 Zn7'
_chemical_formula_weight 3825.18
_chemical_name_common TMOF-4
_space_group_IT_number 167
_space_group_name_Hall '-R 3 2"c'
_space_group_name_H-M_alt 'R -3 c :H'
_symmetry_cell_setting trigonal
_symmetry_space_group_name_Hall '-R 3 2"c'
_symmetry_space_group_name_H-M 'R -3 c :H'
_atom_sites_solution_hydrogens geom
_atom_sites_solution_primary direct
_atom_sites_solution_secondary difmap
_audit_creation_method SHELXL-97
_cell_angle_alpha 90.00
_cell_angle_beta 90.00
_cell_angle_gamma 120.00
_cell_formula_units_Z 12
_cell_length_a 33.48(2)
_cell_length_b 33.48(2)
_cell_length_c 105.59(7)
_cell_measurement_reflns_used 8726
_cell_measurement_temperature 90(2)
_cell_measurement_theta_max 56.3025
_cell_measurement_theta_min 33.0735
_cell_volume 102500(11)
_computing_cell_refinement 'Bruker SAINT'
_computing_data_collection 'Bruker APEX2'
_computing_data_reduction 'Bruker SAINT'
_computing_molecular_graphics 'Bruker SHELXTL'
_computing_publication_material 'Bruker SHELXTL'
_computing_structure_refinement 'SHELXL-2012 (Sheldrick, 2012)'
_computing_structure_solution 'SIR-97 (Giacovazzo, 1998)'
_diffrn_ambient_temperature 90(2)
_diffrn_measured_fraction_theta_full 0.956
_diffrn_measured_fraction_theta_max 0.956
_diffrn_measurement_device_type 'Bruker APEX DUO'
_diffrn_measurement_method 'area detector'
_diffrn_radiation_monochromator graphite
_diffrn_radiation_source 'fine-focus sealed tube'
_diffrn_radiation_type CuK\a
_diffrn_radiation_wavelength 1.54178
_diffrn_reflns_av_R_equivalents 0.0000
_diffrn_reflns_av_sigmaI/netI 0.0670
_diffrn_reflns_limit_h_max 26
_diffrn_reflns_limit_h_min 0
_diffrn_reflns_limit_k_max 15
_diffrn_reflns_limit_k_min 0
_diffrn_reflns_limit_l_max 96
_diffrn_reflns_limit_l_min -95
_diffrn_reflns_number 8726
_diffrn_reflns_theta_full 44.78
_diffrn_reflns_theta_max 44.78
_diffrn_reflns_theta_min 1.74
_exptl_absorpt_coefficient_mu 0.883
_exptl_absorpt_correction_T_max 1.193
_exptl_absorpt_correction_T_min 0.854
_exptl_absorpt_correction_type multi-scan
_exptl_absorpt_process_details 'SADABS (Sheldrick, 2008)'
_exptl_crystal_colour colourless
_exptl_crystal_density_diffrn 0.743
_exptl_crystal_density_method 'not measured'
_exptl_crystal_description prism
_exptl_crystal_F_000 23544
_exptl_crystal_size_max 0.330
_exptl_crystal_size_mid 0.200
_exptl_crystal_size_min 0.200
_refine_diff_density_max 0.878
_refine_diff_density_min -0.794
_refine_diff_density_rms 0.078
_refine_ls_extinction_coef 0.0000000(1)
_refine_ls_extinction_expression Fc^*^=kFc[1+0.001xFc^2^\l^3^/sin(2\q)]^-1/4^
_refine_ls_extinction_method SHELXL
_refine_ls_goodness_of_fit_ref 1.266
_refine_ls_hydrogen_treatment constr
_refine_ls_matrix_type full
_refine_ls_number_parameters 788
_refine_ls_number_reflns 8726
_refine_ls_number_restraints 1092
_refine_ls_restrained_S_all 1.212
_refine_ls_R_factor_all 0.1737
_refine_ls_R_factor_gt 0.1166
_refine_ls_shift/su_max 0.000
_refine_ls_shift/su_mean 0.000
_refine_ls_structure_factor_coef Fsqd
_refine_ls_weighting_details 'calc w=1/[\s^2^(Fo^2^)+(0.2000P)^2^+0.0000P] where P=(Fo^2^+2Fc^2^)/3'
_refine_ls_weighting_scheme calc
_refine_ls_wR_factor_gt 0.3416
_refine_ls_wR_factor_ref 0.3755
_reflns_number_gt 4502
_reflns_number_total 8726
_reflns_threshold_expression >2\s(I)
_cod_data_source_file c3ce41459k.txt
_cod_data_source_block mm153-mask
_cod_depositor_comments
;
The following automatic conversions were performed:

data item '_symmetry_cell_setting' value 'Trigonal' was changed to
'trigonal' in accordance with the
/home/saulius/struct/COD-crude-data/automatic-downloads/DataCite-retrospective/RSC/depositions/lib/dictionaries/cif_core.dic
dictionary named 'cif_core.dic' version 2.4.2 last updated on
2011-04-26.

Automatic conversion script
Id: cif_fix_values 6909 2019-04-08 15:41:33Z antanas 
;
_cod_original_cell_volume 102497(125)
_cod_original_sg_symbol_H-M 'R -3 c'
_cod_database_code 7238864

loop_
_symmetry_equiv_pos_as_xyz
'x, y, z'
'-y, x-y, z'
'-x+y, -x, z'
'y, x, -z+1/2'
'x-y, -y, -z+1/2'
'-x, -x+y, -z+1/2'
'x+2/3, y+1/3, z+1/3'
'-y+2/3, x-y+1/3, z+1/3'
'-x+y+2/3, -x+1/3, z+1/3'
'y+2/3, x+1/3, -z+5/6'
'x-y+2/3, -y+1/3, -z+5/6'
'-x+2/3, -x+y+1/3, -z+5/6'
'x+1/3, y+2/3, z+2/3'
'-y+1/3, x-y+2/3, z+2/3'
'-x+y+1/3, -x+2/3, z+2/3'
'y+1/3, x+2/3, -z+7/6'
'x-y+1/3, -y+2/3, -z+7/6'
'-x+1/3, -x+y+2/3, -z+7/6'
'-x, -y, -z'
'y, -x+y, -z'
'x-y, x, -z'
'-y, -x, z-1/2'
'-x+y, y, z-1/2'
'x, x-y, z-1/2'
'-x+2/3, -y+1/3, -z+1/3'
'y+2/3, -x+y+1/3, -z+1/3'
'x-y+2/3, x+1/3, -z+1/3'
'-y+2/3, -x+1/3, z-1/6'
'-x+y+2/3, y+1/3, z-1/6'
'x+2/3, x-y+1/3, z-1/6'
'-x+1/3, -y+2/3, -z+2/3'
'y+1/3, -x+y+2/3, -z+2/3'
'x-y+1/3, x+2/3, -z+2/3'
'-y+1/3, -x+2/3, z+1/6'
'-x+y+1/3, y+2/3, z+1/6'
'x+1/3, x-y+2/3, z+1/6'

loop_
_atom_site_label
_atom_site_type_symbol
_atom_site_fract_x
_atom_site_fract_y
_atom_site_fract_z
_atom_site_U_iso_or_equiv
_atom_site_adp_type
_atom_site_occupancy
_atom_site_symmetry_multiplicity
_atom_site_calc_flag
_atom_site_refinement_flags
C1 C 0.9903(7) 0.5177(6) -0.04079(17) 0.149(6) Uani 1 1 d U
C2 C 1.0245(7) 0.5055(5) -0.04107(15) 0.139(5) Uani 1 1 d U
H2 H 1.0235 0.4829 -0.0354 0.167 Uiso 1 1 calc R
C3 C 1.0603(6) 0.5272(5) -0.04984(16) 0.128(5) Uani 1 1 d U
H3 H 1.0879 0.5259 -0.0489 0.153 Uiso 1 1 calc R
C4 C 1.0544(6) 0.5515(7) -0.06031(17) 0.153(7) Uani 1 1 d U
C5 C 1.0169(7) 0.5582(7) -0.06009(17) 0.163(7) Uani 1 1 d U
C6 C 0.9818(7) 0.5381(7) -0.05178(18) 0.154(6) Uani 1 1 d U
C7 C 0.9438(8) 0.5469(9) -0.0542(2) 0.177(7) Uani 1 1 d U
H7 H 0.9182 0.5313 -0.0479 0.213 Uiso 1 1 calc R
C8 C 1.0086(7) 0.5880(8) -0.06974(19) 0.167(7) Uani 1 1 d U
H8 H 1.0338 0.6035 -0.0762 0.201 Uiso 1 1 calc R
C9 C 0.9290(9) 0.5338(9) -0.0665(3) 0.211(8) Uani 1 1 d DU
C10 C 0.9618(9) 0.5532(7) -0.0755(2) 0.183(7) Uani 1 1 d DU
C11 C 0.9493(9) 0.5407(8) -0.0895(3) 0.217(9) Uani 1 1 d DU
H11 H 0.9725 0.5550 -0.0958 0.260 Uiso 1 1 calc R
C12 C 0.9058(10) 0.5096(10) -0.0930(3) 0.249(11) Uani 1 1 d DU
H12 H 0.8992 0.5029 -0.1017 0.299 Uiso 1 1 calc R
C13 C 0.8777(10) 0.4917(11) -0.0860(3) 0.270(11) Uani 1 1 d DU
H13 H 0.8483 0.4685 -0.0889 0.324 Uiso 1 1 calc R
C14 C 0.8846(10) 0.5037(10) -0.0706(3) 0.255(10) Uani 1 1 d DU
H14 H 0.8593 0.4906 -0.0649 0.306 Uiso 1 1 calc R
C15 C 0.9665(7) 0.5976(10) -0.0535(2) 0.189(7) Uani 1 1 d DU
C16 C 1.0002(7) 0.6201(10) -0.0624(2) 0.186(7) Uani 1 1 d DU
C17 C 1.0237(9) 0.6629(12) -0.06417(19) 0.228(9) Uani 1 1 d DU
H17 H 1.0478 0.6750 -0.0703 0.274 Uiso 1 1 calc R
C18 C 1.0139(9) 0.6937(9) -0.0570(2) 0.252(9) Uani 1 1 d DU
H18 H 1.0280 0.7259 -0.0586 0.303 Uiso 1 1 calc R
C19 C 0.9782(9) 0.6686(10) -0.0464(2) 0.227(9) Uani 1 1 d DU
H19 H 0.9733 0.6865 -0.0403 0.273 Uiso 1 1 calc R
C20 C 0.9542(9) 0.6233(10) -0.0455(2) 0.225(9) Uani 1 1 d DU
H20 H 0.9295 0.6085 -0.0396 0.270 Uiso 1 1 calc R
C21 C 0.9603(6) 0.4751(6) -0.02182(15) 0.171(7) Uani 1 1 d U
H21A H 0.9921 0.4941 -0.0186 0.205 Uiso 1 1 calc R
H21B H 0.9559 0.4446 -0.0243 0.205 Uiso 1 1 calc R
C22 C 0.9268(6) 0.4691(6) -0.01183(16) 0.137(5) Uani 1 1 d U
C23 C 0.8942(7) 0.4836(6) -0.01283(15) 0.165(7) Uani 1 1 d U
H23 H 0.8957 0.5011 -0.0201 0.198 Uiso 1 1 calc R
C24 C 0.8618(5) 0.4749(5) -0.00444(15) 0.129(5) Uani 1 1 d U
H24 H 0.8400 0.4845 -0.0060 0.155 Uiso 1 1 calc R
C25 C 0.8594(6) 0.4508(5) 0.00707(12) 0.108(4) Uani 1 1 d U
C26 C 0.8915(5) 0.4382(5) 0.00822(13) 0.121(5) Uani 1 1 d U
H26 H 0.8908 0.4219 0.0157 0.145 Uiso 1 1 calc R
C27 C 0.9256(5) 0.4470(5) -0.00060(16) 0.131(5) Uani 1 1 d U
H27 H 0.9479 0.4380 0.0010 0.158 Uiso 1 1 calc R
C28 C 0.8223(6) 0.4413(5) 0.01729(15) 0.111(5) Uani 1 1 d U
C29 C 1.1200(6) 0.5645(5) -0.06995(11) 0.107(4) Uani 1 1 d U
H29A H 1.1069 0.5309 -0.0711 0.128 Uiso 1 1 calc R
H29B H 1.1368 0.5729 -0.0618 0.128 Uiso 1 1 calc R
C30 C 1.1543(5) 0.5890(5) -0.08031(11) 0.095(4) Uani 1 1 d U
C31 C 1.1428(5) 0.6103(5) -0.08958(13) 0.110(4) Uani 1 1 d U
H31 H 1.1140 0.6092 -0.0890 0.132 Uiso 1 1 calc R
C32 C 1.1714(5) 0.6335(4) -0.09991(11) 0.094(4) Uani 1 1 d U
H32 H 1.1618 0.6467 -0.1063 0.113 Uiso 1 1 calc R
C33 C 1.2153(5) 0.6366(4) -0.10041(11) 0.085(4) Uani 1 1 d U
C34 C 1.2248(4) 0.6146(5) -0.09162(13) 0.092(4) Uani 1 1 d U
H34 H 1.2529 0.6143 -0.0925 0.110 Uiso 1 1 calc R
C35 C 1.1979(5) 0.5922(4) -0.08147(12) 0.092(4) Uani 1 1 d U
H35 H 1.2083 0.5790 -0.0752 0.110 Uiso 1 1 calc R
C36 C 0.5806(5) 0.2504(6) 0.05587(11) 0.082(4) Uani 1 1 d U
C37 C 0.9455(8) 0.7498(10) 0.1154(2) 0.184(8) Uani 1 1 d U
C38 C 0.9184(6) 0.7554(6) 0.10500(19) 0.171(7) Uani 1 1 d U
H38 H 0.9154 0.7821 0.1046 0.205 Uiso 1 1 calc R
C39 C 0.8968(6) 0.7196(7) 0.09558(14) 0.147(6) Uani 1 1 d U
H39 H 0.8757 0.7198 0.0896 0.176 Uiso 1 1 calc R
C40 C 0.9077(6) 0.6855(7) 0.09548(16) 0.133(5) Uani 1 1 d U
C41 C 0.9312(7) 0.6800(7) 0.10635(18) 0.148(6) Uani 1 1 d U
C42 C 0.9526(7) 0.7141(7) 0.11521(18) 0.148(7) Uani 1 1 d U
C43 C 0.9826(7) 0.7112(6) 0.12437(17) 0.150(6) Uani 1 1 d U
H43 H 0.9988 0.7388 0.1300 0.180 Uiso 1 1 calc R
C44 C 0.9434(7) 0.6436(6) 0.10815(17) 0.141(6) Uani 1 1 d U
H44 H 0.9287 0.6184 0.1017 0.169 Uiso 1 1 calc R
C45 C 1.0137(8) 0.6999(7) 0.11726(17) 0.150(6) Uani 1 1 d U
C46 C 0.9921(8) 0.6639(7) 0.10855(18) 0.161(6) Uani 1 1 d U
C47 C 1.0201(9) 0.6522(7) 0.10137(19) 0.188(8) Uani 1 1 d U
H47 H 1.0055 0.6265 0.0958 0.225 Uiso 1 1 calc R
C48 C 1.0667(9) 0.6753(8) 0.1019(2) 0.226(9) Uani 1 1 d U
H48 H 1.0854 0.6694 0.0963 0.271 Uiso 1 1 calc R
C49 C 1.0844(8) 0.7081(9) 0.1112(2) 0.216(9) Uani 1 1 d U
H49 H 1.1166 0.7226 0.1128 0.259 Uiso 1 1 calc R
C50 C 1.0586(10) 0.7217(9) 0.1186(2) 0.219(10) Uani 1 1 d U
H50 H 1.0734 0.7465 0.1244 0.263 Uiso 1 1 calc R
C51 C 0.9477(6) 0.6660(7) 0.13138(18) 0.154(6) Uani 1 1 d U
C52 C 0.9251(6) 0.6268(7) 0.12191(17) 0.149(6) Uani 1 1 d U
C53 C 0.8952(6) 0.5823(7) 0.12564(19) 0.169(7) Uani 1 1 d U
H53 H 0.8812 0.5579 0.1197 0.203 Uiso 1 1 calc R
C54 C 0.8861(6) 0.5744(7) 0.13864(18) 0.162(6) Uani 1 1 d U
H54 H 0.8673 0.5439 0.1417 0.194 Uiso 1 1 calc R
C55 C 0.9057(7) 0.6132(7) 0.14751(17) 0.156(6) Uani 1 1 d U
H55 H 0.8960 0.6081 0.1561 0.187 Uiso 1 1 calc R
C56 C 0.9368(6) 0.6555(7) 0.14378(16) 0.158(6) Uani 1 1 d U
H56 H 0.9518 0.6790 0.1500 0.190 Uiso 1 1 calc R
C57 C 0.9445(7) 0.8157(7) 0.12557(17) 0.173(7) Uani 1 1 d U
H57A H 0.9104 0.7974 0.1260 0.207 Uiso 1 1 calc R
H57B H 0.9532 0.8370 0.1183 0.207 Uiso 1 1 calc R
C58 C 0.9634(7) 0.8418(7) 0.1373(2) 0.158(6) Uani 1 1 d U
C59 C 0.9527(7) 0.8770(8) 0.1412(2) 0.182(7) Uani 1 1 d U
H59 H 0.9358 0.8865 0.1360 0.219 Uiso 1 1 calc R
C60 C 0.9690(7) 0.8960(6) 0.15328(17) 0.153(7) Uani 1 1 d U
H60 H 0.9598 0.9172 0.1560 0.184 Uiso 1 1 calc R
C61 C 0.9942(7) 0.8897(6) 0.16117(15) 0.127(6) Uani 1 1 d U
C62 C 1.0073(7) 0.8584(6) 0.15779(16) 0.175(7) Uani 1 1 d U
H62 H 1.0287 0.8540 0.1626 0.210 Uiso 1 1 calc R
C63 C 0.9852(8) 0.8314(7) 0.1458(2) 0.185(7) Uani 1 1 d U
H63 H 0.9874 0.8045 0.1444 0.222 Uiso 1 1 calc R
C64 C 0.6821(9) 0.4304(7) 0.0052(2) 0.141(7) Uani 1 1 d U
C65 C 0.8588(6) 0.6498(5) 0.07836(14) 0.143(6) Uani 1 1 d U
H65A H 0.8757 0.6781 0.0732 0.172 Uiso 1 1 calc R
H65B H 0.8317 0.6496 0.0822 0.172 Uiso 1 1 calc R
C66 C 0.8435(6) 0.6079(6) 0.07022(14) 0.115(5) Uani 1 1 d U
C67 C 0.8518(5) 0.5731(6) 0.07317(14) 0.122(5) Uani 1 1 d U
H67 H 0.8703 0.5758 0.0803 0.147 Uiso 1 1 calc R
C68 C 0.8330(4) 0.5336(4) 0.06569(14) 0.096(4) Uani 1 1 d U
H68 H 0.8388 0.5094 0.0679 0.115 Uiso 1 1 calc R
C69 C 0.8047(5) 0.5281(6) 0.05462(13) 0.109(4) Uani 1 1 d U
C70 C 0.8012(5) 0.5657(6) 0.05127(12) 0.126(5) Uani 1 1 d U
H70 H 0.7872 0.5660 0.0435 0.151 Uiso 1 1 calc R
C71 C 0.8188(6) 0.6050(5) 0.05963(16) 0.142(6) Uani 1 1 d U
H71 H 0.8131 0.6294 0.0577 0.171 Uiso 1 1 calc R
C72 C 0.7857(6) 0.4865(5) 0.04567(14) 0.106(5) Uani 1 1 d U
O1 O 0.7222(3) 0.3817(2) 0.03097(6) 0.096(3) Uani 1 1 d U
O2 O 0.9539(4) 0.4965(4) -0.03226(13) 0.184(5) Uani 1 1 d U
O3 O 0.8257(3) 0.4185(3) 0.02634(8) 0.114(3) Uani 1 1 d U
O4 O 0.7958(4) 0.4559(3) 0.01466(8) 0.118(3) Uani 1 1 d U
O5 O 1.0866(4) 0.5725(4) -0.06906(10) 0.141(4) Uani 1 1 d U
O6 O 0.6121(3) 0.2914(4) 0.05389(7) 0.096(3) Uani 1 1 d U
O7 O 0.7840(3) 0.3594(3) 0.05005(7) 0.096(3) Uani 1 1 d U
O8 O 0.9626(4) 0.7869(5) 0.12418(11) 0.167(5) Uani 1 1 d U
O9 O 0.7089(4) 0.4609(4) 0.01148(9) 0.135(4) Uani 1 1 d U
O10 O 0.6601(4) 0.3903(5) 0.00912(8) 0.129(4) Uani 1 1 d U
O11 O 0.8875(4) 0.6489(4) 0.08787(11) 0.159(4) Uani 1 1 d U
O12 O 0.7964(3) 0.4551(4) 0.04914(8) 0.112(3) Uani 1 1 d U
O13 O 0.7597(3) 0.4855(3) 0.03682(8) 0.112(3) Uani 1 1 d U
Zn1 Zn 0.77898(6) 0.40121(6) 0.039619(14) 0.0946(8) Uani 1 1 d U
Zn2 Zn 0.73910(6) 0.44170(6) 0.023401(14) 0.0998(8) Uani 1 1 d U
Zn3 Zn 0.6667 0.3333 0.04219(3) 0.0935(10) Uani 1 3 d SU

loop_
_atom_site_aniso_label
_atom_site_aniso_U_11
_atom_site_aniso_U_22
_atom_site_aniso_U_33
_atom_site_aniso_U_23
_atom_site_aniso_U_13
_atom_site_aniso_U_12
C1 0.167(14) 0.179(14) 0.102(12) 0.057(11) 0.058(12) 0.087(12)
C2 0.178(15) 0.133(12) 0.106(12) 0.024(10) 0.047(12) 0.077(12)
C3 0.128(12) 0.132(12) 0.098(11) -0.012(10) 0.030(11) 0.045(10)
C4 0.086(11) 0.196(15) 0.107(12) -0.008(11) 0.066(11) 0.017(11)
C5 0.137(13) 0.207(15) 0.118(13) 0.023(11) 0.077(12) 0.065(12)
C6 0.151(14) 0.205(14) 0.116(12) 0.040(11) 0.060(12) 0.096(12)
C7 0.147(15) 0.258(17) 0.129(14) 0.029(15) 0.028(13) 0.103(14)
C8 0.168(14) 0.180(16) 0.134(14) 0.063(13) 0.061(12) 0.072(13)
C9 0.152(16) 0.281(19) 0.181(17) 0.051(17) 0.020(17) 0.095(15)
C10 0.162(15) 0.221(16) 0.153(15) 0.053(15) 0.047(15) 0.087(13)
C11 0.197(18) 0.26(2) 0.195(18) 0.069(18) 0.024(18) 0.120(16)
C12 0.16(2) 0.33(2) 0.23(2) 0.071(19) 0.028(18) 0.094(19)
C13 0.22(2) 0.33(2) 0.25(2) 0.02(2) 0.05(2) 0.120(19)
C14 0.209(19) 0.32(2) 0.26(2) 0.07(2) 0.06(2) 0.145(17)
C15 0.177(15) 0.241(18) 0.195(16) 0.043(16) 0.104(13) 0.138(14)
C16 0.205(16) 0.201(18) 0.195(16) 0.069(15) 0.110(13) 0.134(14)
C17 0.30(2) 0.27(2) 0.176(16) 0.050(18) 0.115(16) 0.185(18)
C18 0.30(2) 0.27(2) 0.22(2) 0.053(18) 0.102(17) 0.176(18)
C19 0.25(2) 0.26(2) 0.195(17) 0.041(19) 0.108(15) 0.141(19)
C20 0.213(19) 0.25(2) 0.207(18) 0.02(2) 0.067(16) 0.111(18)
C21 0.158(13) 0.234(16) 0.102(12) 0.090(12) 0.053(11) 0.085(12)
C22 0.095(10) 0.203(14) 0.107(12) 0.057(11) 0.042(10) 0.070(10)
C23 0.159(15) 0.210(15) 0.094(11) -0.002(10) 0.060(12) 0.070(13)
C24 0.148(12) 0.166(12) 0.106(11) 0.028(10) 0.056(10) 0.103(10)
C25 0.130(12) 0.113(10) 0.068(9) 0.038(8) 0.021(9) 0.051(9)
C26 0.109(11) 0.175(13) 0.095(10) 0.041(9) 0.046(9) 0.083(10)
C27 0.099(10) 0.172(13) 0.119(12) 0.039(11) 0.031(10) 0.065(9)
C28 0.116(12) 0.098(11) 0.078(11) 0.022(9) 0.020(10) 0.023(9)
C29 0.122(12) 0.128(11) 0.067(9) 0.010(8) 0.014(9) 0.060(10)
C30 0.092(10) 0.120(10) 0.040(8) -0.004(7) 0.021(8) 0.029(8)
C31 0.142(12) 0.124(11) 0.056(9) 0.006(8) -0.005(9) 0.060(9)
C32 0.113(11) 0.118(10) 0.057(9) 0.009(7) 0.005(8) 0.062(9)
C33 0.124(11) 0.117(10) 0.048(8) 0.025(7) -0.008(8) 0.084(9)
C34 0.092(9) 0.124(10) 0.066(9) -0.018(8) 0.029(8) 0.060(8)
C35 0.087(10) 0.120(10) 0.068(9) 0.000(8) 0.006(8) 0.052(8)
C36 0.110(11) 0.108(12) 0.053(9) -0.034(9) 0.004(9) 0.074(10)
C37 0.205(16) 0.183(17) 0.106(13) -0.016(15) -0.033(12) 0.052(15)
C38 0.170(15) 0.144(13) 0.153(15) -0.031(13) 0.008(12) 0.045(12)
C39 0.179(14) 0.140(14) 0.093(11) -0.053(11) -0.017(10) 0.059(12)
C40 0.175(13) 0.120(12) 0.077(11) -0.044(11) -0.032(10) 0.054(11)
C41 0.167(14) 0.131(13) 0.094(12) -0.029(12) 0.019(11) 0.036(12)
C42 0.178(14) 0.106(12) 0.103(12) -0.041(12) -0.036(11) 0.028(12)
C43 0.146(14) 0.155(13) 0.110(12) -0.071(11) -0.042(11) 0.046(11)
C44 0.142(13) 0.118(13) 0.117(12) -0.021(11) 0.003(11) 0.031(12)
C45 0.140(14) 0.153(14) 0.113(12) -0.052(11) -0.013(13) 0.040(12)
C46 0.174(16) 0.146(14) 0.127(13) -0.019(11) 0.022(13) 0.052(13)
C47 0.194(18) 0.149(15) 0.169(15) -0.059(12) 0.026(16) 0.048(14)
C48 0.191(19) 0.191(19) 0.228(19) -0.064(15) -0.011(18) 0.045(16)
C49 0.180(18) 0.24(2) 0.19(2) -0.037(16) -0.042(16) 0.075(16)
C50 0.20(2) 0.25(2) 0.144(16) -0.045(15) 0.020(16) 0.063(17)
C51 0.145(13) 0.168(14) 0.110(12) -0.019(12) -0.019(11) 0.049(11)
C52 0.143(13) 0.138(13) 0.111(12) -0.009(11) -0.036(11) 0.029(11)
C53 0.156(14) 0.152(14) 0.150(14) 0.005(14) 0.015(13) 0.040(12)
C54 0.184(15) 0.151(14) 0.120(13) 0.009(12) 0.017(12) 0.060(12)
C55 0.173(15) 0.133(14) 0.115(13) 0.013(12) 0.010(12) 0.041(12)
C56 0.143(13) 0.189(16) 0.088(11) -0.011(12) -0.003(11) 0.043(12)
C57 0.230(17) 0.138(14) 0.113(13) -0.057(11) -0.016(12) 0.063(13)
C58 0.193(15) 0.130(14) 0.135(15) -0.013(12) -0.017(12) 0.068(12)
C59 0.215(16) 0.190(16) 0.157(16) -0.018(14) -0.044(14) 0.112(14)
C60 0.163(15) 0.182(14) 0.072(11) -0.055(12) 0.002(11) 0.054(12)
C61 0.198(16) 0.131(12) 0.053(10) -0.053(10) -0.033(10) 0.082(11)
C62 0.235(17) 0.145(13) 0.125(13) -0.086(11) -0.034(12) 0.079(12)
C63 0.248(19) 0.128(13) 0.179(18) -0.023(14) 0.001(15) 0.093(13)
C64 0.23(2) 0.121(17) 0.110(17) 0.004(13) 0.027(15) 0.118(16)
C65 0.174(14) 0.115(12) 0.080(10) -0.014(10) -0.026(10) 0.028(10)
C66 0.158(12) 0.079(11) 0.075(10) -0.001(9) -0.024(9) 0.035(10)
C67 0.108(10) 0.114(12) 0.093(10) -0.039(11) 0.015(8) 0.017(10)
C68 0.096(10) 0.074(9) 0.113(11) 0.002(8) 0.005(9) 0.039(8)
C69 0.098(10) 0.134(12) 0.068(9) 0.024(10) 0.014(8) 0.037(9)
C70 0.167(12) 0.112(12) 0.062(9) 0.015(9) -0.049(8) 0.042(10)
C71 0.197(15) 0.080(10) 0.111(12) -0.022(10) -0.014(11) 0.041(10)
C72 0.110(12) 0.095(11) 0.055(10) -0.007(9) 0.022(8) 0.007(9)
O1 0.113(6) 0.083(5) 0.059(5) 0.008(4) -0.007(4) 0.024(5)
O2 0.148(9) 0.219(11) 0.153(10) 0.062(9) 0.082(9) 0.068(8)
O3 0.126(7) 0.131(8) 0.076(6) 0.007(6) -0.013(6) 0.058(6)
O4 0.155(10) 0.109(7) 0.075(6) -0.008(5) -0.021(6) 0.054(7)
O5 0.095(7) 0.201(10) 0.124(8) 0.003(7) 0.046(7) 0.072(7)
O6 0.108(7) 0.119(7) 0.055(5) -0.035(5) -0.036(5) 0.054(6)
O7 0.095(6) 0.121(7) 0.045(5) 0.022(5) 0.019(5) 0.033(6)
O8 0.189(11) 0.156(11) 0.105(8) -0.049(8) -0.043(8) 0.047(8)
O9 0.178(10) 0.164(11) 0.086(8) -0.040(7) -0.016(7) 0.102(9)
O10 0.164(10) 0.206(11) 0.072(6) -0.017(7) -0.014(6) 0.133(9)
O11 0.205(11) 0.127(8) 0.089(7) -0.021(7) -0.044(7) 0.042(8)
O12 0.110(7) 0.148(9) 0.063(6) 0.016(6) 0.007(5) 0.052(7)
O13 0.131(8) 0.105(7) 0.067(6) 0.005(5) -0.019(6) 0.034(6)
Zn1 0.1024(14) 0.1106(14) 0.0609(11) 0.0073(10) 0.0050(9) 0.0458(11)
Zn2 0.1158(15) 0.1038(14) 0.0684(12) 0.0016(10) -0.0084(10) 0.0464(11)
Zn3 0.1028(14) 0.1028(14) 0.0750(19) 0.000 0.000 0.0514(7)

loop_
_atom_type_symbol
_atom_type_description
_atom_type_scat_dispersion_real
_atom_type_scat_dispersion_imag
_atom_type_scat_source
C C 0.0181 0.0091 'International Tables Vol C Tables 4.2.6.8 and 6.1.1.4'
H H 0.0000 0.0000 'International Tables Vol C Tables 4.2.6.8 and 6.1.1.4'
O O 0.0492 0.0322 'International Tables Vol C Tables 4.2.6.8 and 6.1.1.4'
Zn Zn -1.5491 0.6778 'International Tables Vol C Tables 4.2.6.8 and 6.1.1.4'

loop_
_geom_angle_atom_site_label_1
_geom_angle_atom_site_label_2
_geom_angle_atom_site_label_3
_geom_angle
_geom_angle_site_symmetry_1
_geom_angle_site_symmetry_3
O2 C1 C2 120.2(17) . .
O2 C1 C6 115.6(19) . .
C2 C1 C6 120.3(16) . .
C1 C2 C3 118.6(16) . .
C1 C2 H2 120.7 . .
C3 C2 H2 120.7 . .
C2 C3 C4 118.4(16) . .
C2 C3 H3 120.8 . .
C4 C3 H3 120.8 . .
O5 C4 C5 119(2) . .
O5 C4 C3 122(2) . .
C5 C4 C3 118.1(15) . .
C6 C5 C4 124(2) . .
C6 C5 C8 111(2) . .
C4 C5 C8 124.4(18) . .
C5 C6 C1 116(2) . .
C5 C6 C7 115(2) . .
C1 C6 C7 128.9(18) . .
C9 C7 C6 108(2) . .
C9 C7 C15 108(2) . .
C6 C7 C15 102.9(19) . .
C9 C7 H7 112.6 . .
C6 C7 H7 112.6 . .
C15 C7 H7 112.6 . .
C16 C8 C10 105.6(18) . .
C16 C8 C5 106.7(17) . .
C10 C8 C5 102.4(16) . .
C16 C8 H8 113.7 . .
C10 C8 H8 113.7 . .
C5 C8 H8 113.7 . .
C10 C9 C7 116(3) . .
C10 C9 C14 117(3) . .
C7 C9 C14 128(3) . .
C9 C10 C8 111(2) . .
C9 C10 C11 120(3) . .
C8 C10 C11 129(2) . .
C12 C11 C10 121(3) . .
C12 C11 H11 119.4 . .
C10 C11 H11 119.4 . .
C13 C12 C11 122(4) . .
C13 C12 H12 119.0 . .
C11 C12 H12 119.0 . .
C12 C13 C14 123(4) . .
C12 C13 H13 118.6 . .
C14 C13 H13 118.6 . .
C9 C14 C13 117(3) . .
C9 C14 H14 121.6 . .
C13 C14 H14 121.6 . .
C16 C15 C20 119(3) . .
C16 C15 C7 114(2) . .
C20 C15 C7 126(2) . .
C17 C16 C15 127(3) . .
C17 C16 C8 121(3) . .
C15 C16 C8 112(2) . .
C16 C17 C18 120(3) . .
C16 C17 H17 120.0 . .
C18 C17 H17 120.0 . .
C17 C18 C19 112(2) . .
C17 C18 H18 123.8 . .
C19 C18 H18 123.8 . .
C20 C19 C18 123(3) . .
C20 C19 H19 118.6 . .
C18 C19 H19 118.6 . .
C19 C20 C15 118(3) . .
C19 C20 H20 121.2 . .
C15 C20 H20 121.2 . .
O2 C21 C22 109.4(14) . .
O2 C21 H21A 109.8 . .
C22 C21 H21A 109.8 . .
O2 C21 H21B 109.8 . .
C22 C21 H21B 109.8 . .
H21A C21 H21B 108.2 . .
C27 C22 C23 115.4(14) . .
C27 C22 C21 120.0(17) . .
C23 C22 C21 124.6(15) . .
C24 C23 C22 124.7(18) . .
C24 C23 H23 117.6 . .
C22 C23 H23 117.6 . .
C23 C24 C25 120.2(16) . .
C23 C24 H24 119.9 . .
C25 C24 H24 119.9 . .
C26 C25 C24 115.1(14) . .
C26 C25 C28 123.9(14) . .
C24 C25 C28 121.1(16) . .
C25 C26 C27 125.2(14) . .
C25 C26 H26 117.4 . .
C27 C26 H26 117.4 . .
C26 C27 C22 119.3(14) . .
C26 C27 H27 120.3 . .
C22 C27 H27 120.3 . .
O4 C28 O3 134.9(15) . .
O4 C28 C25 114.9(15) . .
O3 C28 C25 110.2(16) . .
O5 C29 C30 117.0(12) . .
O5 C29 H29A 108.1 . .
C30 C29 H29A 108.1 . .
O5 C29 H29B 108.1 . .
C30 C29 H29B 108.1 . .
H29A C29 H29B 107.3 . .
C31 C30 C35 116.3(11) . .
C31 C30 C29 117.8(14) . .
C35 C30 C29 125.9(14) . .
C30 C31 C32 123.5(13) . .
C30 C31 H31 118.3 . .
C32 C31 H31 118.3 . .
C31 C32 C33 117.6(12) . .
C31 C32 H32 121.2 . .
C33 C32 H32 121.2 . .
C34 C33 C32 117.5(12) . .
C34 C33 C36 124.0(14) . 30
C32 C33 C36 118.5(12) . 30
C33 C34 C35 125.8(12) . .
C33 C34 H34 117.1 . .
C35 C34 H34 117.1 . .
C34 C35 C30 119.0(12) . .
C34 C35 H35 120.5 . .
C30 C35 H35 120.5 . .
O7 C36 O6 125.5(12) 3_665 .
O7 C36 C33 120.3(14) 3_665 36_445
O6 C36 C33 114.1(12) . 36_445
C42 C37 O8 128(2) . .
C42 C37 C38 120(2) . .
O8 C37 C38 112(2) . .
C39 C38 C37 119(2) . .
C39 C38 H38 120.5 . .
C37 C38 H38 120.5 . .
C40 C39 C38 118.1(18) . .
C40 C39 H39 121.0 . .
C38 C39 H39 121.0 . .
O11 C40 C39 123.4(17) . .
O11 C40 C41 114.6(18) . .
C39 C40 C41 119.4(16) . .
C42 C41 C40 121(2) . .
C42 C41 C44 111(2) . .
C40 C41 C44 126.7(17) . .
C37 C42 C41 120(2) . .
C37 C42 C43 119.8(19) . .
C41 C42 C43 120(2) . .
C42 C43 C45 106.4(17) . .
C42 C43 C51 100.1(15) . .
C45 C43 C51 105.9(16) . .
C42 C43 H43 114.3 . .
C45 C43 H43 114.3 . .
C51 C43 H43 114.3 . .
C46 C44 C41 109.5(17) . .
C46 C44 C52 107.1(16) . .
C41 C44 C52 101.3(16) . .
C46 C44 H44 112.7 . .
C41 C44 H44 112.7 . .
C52 C44 H44 112.7 . .
C50 C45 C46 121(2) . .
C50 C45 C43 124(2) . .
C46 C45 C43 115.2(19) . .
C45 C46 C47 118(2) . .
C45 C46 C44 114(2) . .
C47 C46 C44 128(2) . .
C48 C47 C46 124(2) . .
C48 C47 H47 118.0 . .
C46 C47 H47 118.0 . .
C47 C48 C49 114(3) . .
C47 C48 H48 123.2 . .
C49 C48 H48 123.2 . .
C48 C49 C50 125(3) . .
C48 C49 H49 117.6 . .
C50 C49 H49 117.6 . .
C45 C50 C49 119(3) . .
C45 C50 H50 120.6 . .
C49 C50 H50 120.6 . .
C56 C51 C52 117.3(19) . .
C56 C51 C43 133.0(18) . .
C52 C51 C43 109.6(15) . .
C53 C52 C51 121.8(18) . .
C53 C52 C44 126.8(18) . .
C51 C52 C44 111.2(16) . .
C52 C53 C54 117.3(19) . .
C52 C53 H53 121.4 . .
C54 C53 H53 121.4 . .
C53 C54 C55 120.0(18) . .
C53 C54 H54 120.0 . .
C55 C54 H54 120.0 . .
C56 C55 C54 121.3(17) . .
C56 C55 H55 119.3 . .
C54 C55 H55 119.3 . .
C55 C56 C51 121.8(19) . .
C55 C56 H56 119.1 . .
C51 C56 H56 119.1 . .
O8 C57 C58 107.2(19) . .
O8 C57 H57A 110.3 . .
C58 C57 H57A 110.3 . .
O8 C57 H57B 110.3 . .
C58 C57 H57B 110.3 . .
H57A C57 H57B 108.5 . .
C63 C58 C59 114(2) . .
C63 C58 C57 124(2) . .
C59 C58 C57 121(2) . .
C60 C59 C58 115.2(18) . .
C60 C59 H59 122.4 . .
C58 C59 H59 122.4 . .
C61 C60 C59 131(2) . .
C61 C60 H60 114.4 . .
C59 C60 H60 114.4 . .
C60 C61 C62 116.5(16) . .
C60 C61 C64 123.8(19) . 36
C62 C61 C64 118.7(19) . 36
C61 C62 C63 115.3(18) . .
C61 C62 H62 122.4 . .
C63 C62 H62 122.4 . .
C58 C63 C62 126(2) . .
C58 C63 H63 117.1 . .
C62 C63 H63 117.1 . .
O9 C64 O10 123(2) . .
O9 C64 C61 122(2) . 30_455
O10 C64 C61 112(2) . 30_455
O9 C64 Zn2 43.0(11) . .
O10 C64 Zn2 84.7(13) . .
C61 C64 Zn2 163.2(17) 30_455 .
O11 C65 C66 107.9(14) . .
O11 C65 H65A 110.1 . .
C66 C65 H65A 110.1 . .
O11 C65 H65B 110.1 . .
C66 C65 H65B 110.1 . .
H65A C65 H65B 108.4 . .
C71 C66 C67 120.0(15) . .
C71 C66 C65 116.7(16) . .
C67 C66 C65 123.3(15) . .
C66 C67 C68 119.7(16) . .
C66 C67 H67 120.2 . .
C68 C67 H67 120.2 . .
C67 C68 C69 122.2(14) . .
C67 C68 H68 118.9 . .
C69 C68 H68 118.9 . .
C70 C69 C68 116.1(14) . .
C70 C69 C72 119.3(15) . .
C68 C69 C72 123.9(16) . .
C69 C70 C71 119.8(13) . .
C69 C70 H70 120.1 . .
C71 C70 H70 120.1 . .
C66 C71 C70 121.7(15) . .
C66 C71 H71 119.2 . .
C70 C71 H71 119.2 . .
O13 C72 O12 129.8(14) . .
O13 C72 C69 116.4(17) . .
O12 C72 C69 113.5(16) . .
Zn1 O1 Zn2 96.7(3) . .
Zn1 O1 Zn3 109.8(3) . .
Zn2 O1 Zn3 134.8(4) . .
C21 O2 C1 117.0(15) . .
C28 O3 Zn1 114.9(10) . .
C28 O4 Zn2 126.9(10) . .
C29 O5 C4 120.5(15) . .
C36 O6 Zn3 144.3(8) . .
C36 O7 Zn1 119.5(9) 2_655 .
C57 O8 C37 123.8(18) . .
C64 O9 Zn2 112.4(14) . .
C40 O11 C65 116.8(14) . .
C72 O12 Zn1 122.5(9) . .
C72 O13 Zn2 123.3(10) . .
O7 Zn1 O12 107.8(4) . .
O7 Zn1 O1 118.5(3) . .
O12 Zn1 O1 111.2(4) . .
O7 Zn1 O3 106.8(4) . .
O12 Zn1 O3 106.2(4) . .
O1 Zn1 O3 105.7(3) . .
O7 Zn1 Zn2 160.6(3) . .
O12 Zn1 Zn2 82.0(3) . .
O1 Zn1 Zn2 42.4(2) . .
O3 Zn1 Zn2 85.7(3) . .
O13 Zn2 O9 106.2(4) . .
O13 Zn2 O4 103.3(4) . .
O9 Zn2 O4 102.7(4) . .
O13 Zn2 O1 107.1(3) . .
O9 Zn2 O1 132.8(4) . .
O4 Zn2 O1 101.0(4) . .
O13 Zn2 C64 128.3(5) . .
O9 Zn2 C64 24.6(5) . .
O4 Zn2 C64 103.9(5) . .
O1 Zn2 C64 109.6(5) . .
O13 Zn2 Zn1 81.1(3) . .
O9 Zn2 Zn1 172.4(4) . .
O4 Zn2 Zn1 76.9(3) . .
O1 Zn2 Zn1 40.9(2) . .
C64 Zn2 Zn1 147.9(4) . .
O6 Zn3 O6 87.9(3) 2_655 3_665
O6 Zn3 O6 87.9(3) 2_655 .
O6 Zn3 O6 87.9(3) 3_665 .
O6 Zn3 O1 86.9(3) 2_655 3_665
O6 Zn3 O1 174.5(3) 3_665 3_665
O6 Zn3 O1 93.7(3) . 3_665
O6 Zn3 O1 93.7(3) 2_655 .
O6 Zn3 O1 86.9(3) 3_665 .
O6 Zn3 O1 174.5(3) . .
O1 Zn3 O1 91.6(3) 3_665 .
O6 Zn3 O1 174.5(3) 2_655 2_655
O6 Zn3 O1 93.7(3) 3_665 2_655
O6 Zn3 O1 86.9(3) . 2_655
O1 Zn3 O1 91.6(3) 3_665 2_655
O1 Zn3 O1 91.6(3) . 2_655

loop_
_geom_bond_atom_site_label_1
_geom_bond_atom_site_label_2
_geom_bond_distance
_geom_bond_site_symmetry_2
C1 O2 1.392(18) .
C1 C2 1.40(2) .
C1 C6 1.44(2) .
C2 C3 1.397(19) .
C2 H2 0.9500 .
C3 C4 1.45(2) .
C3 H3 0.9500 .
C4 O5 1.323(16) .
C4 C5 1.38(2) .
C5 C6 1.35(2) .
C5 C8 1.55(2) .
C6 C7 1.47(2) .
C7 C9 1.38(3) .
C7 C15 1.48(3) .
C7 H7 1.0000 .
C8 C16 1.46(3) .
C8 C10 1.54(3) .
C8 H8 1.0000 .
C9 C10 1.35(3) .
C9 C14 1.38(3) .
C10 C11 1.54(3) .
C11 C12 1.35(3) .
C11 H11 0.9500 .
C12 C13 1.11(3) .
C12 H12 0.9500 .
C13 C14 1.67(3) .
C13 H13 0.9500 .
C14 H14 0.9500 .
C15 C16 1.37(3) .
C15 C20 1.41(3) .
C16 C17 1.26(3) .
C17 C18 1.44(3) .
C17 H17 0.9500 .
C18 C19 1.54(3) .
C18 H18 0.9500 .
C19 C20 1.32(3) .
C19 H19 0.9500 .
C20 H20 0.9500 .
C21 O2 1.390(16) .
C21 C22 1.48(2) .
C21 H21A 0.9900 .
C21 H21B 0.9900 .
C22 C27 1.388(17) .
C22 C23 1.40(2) .
C23 C24 1.314(17) .
C23 H23 0.9500 .
C24 C25 1.440(16) .
C24 H24 0.9500 .
C25 C26 1.342(16) .
C25 C28 1.55(2) .
C26 C27 1.385(16) .
C26 H26 0.9500 .
C27 H27 0.9500 .
C28 O4 1.243(17) .
C28 O3 1.261(17) .
C29 O5 1.276(13) .
C29 C30 1.498(16) .
C29 H29A 0.9900 .
C29 H29B 0.9900 .
C30 C31 1.375(16) .
C30 C35 1.415(16) .
C31 C32 1.402(15) .
C31 H31 0.9500 .
C32 C33 1.421(15) .
C32 H32 0.9500 .
C33 C34 1.319(15) .
C33 C36 1.482(16) 30
C34 C35 1.357(15) .
C34 H34 0.9500 .
C35 H35 0.9500 .
C36 O7 1.237(13) 3_665
C36 O6 1.264(14) .
C36 C33 1.482(16) 36_445
C37 C42 1.33(3) .
C37 O8 1.42(3) .
C37 C38 1.50(2) .
C38 C39 1.443(19) .
C38 H38 0.9500 .
C39 C40 1.36(2) .
C39 H39 0.9500 .
C40 O11 1.333(17) .
C40 C41 1.46(2) .
C41 C42 1.37(2) .
C41 C44 1.48(2) .
C42 C43 1.43(2) .
C43 C45 1.48(2) .
C43 C51 1.56(2) .
C43 H43 1.0000 .
C44 C46 1.42(2) .
C44 C52 1.57(2) .
C44 H44 1.0000 .
C45 C50 1.31(2) .
C45 C46 1.40(2) .
C46 C47 1.41(2) .
C47 C48 1.35(2) .
C47 H47 0.9500 .
C48 C49 1.37(3) .
C48 H48 0.9500 .
C49 C50 1.40(3) .
C49 H49 0.9500 .
C50 H50 0.9500 .
C51 C56 1.358(19) .
C51 C52 1.52(2) .
C52 C53 1.37(2) .
C53 C54 1.40(2) .
C53 H53 0.9500 .
C54 C55 1.46(2) .
C54 H54 0.9500 .
C55 C56 1.331(19) .
C55 H55 0.9500 .
C56 H56 0.9500 .
C57 O8 1.378(19) .
C57 C58 1.46(2) .
C57 H57A 0.9900 .
C57 H57B 0.9900 .
C58 C63 1.31(2) .
C58 C59 1.46(2) .
C59 C60 1.40(2) .
C59 H59 0.9500 .
C60 C61 1.27(2) .
C60 H60 0.9500 .
C61 C62 1.37(2) .
C61 C64 1.42(2) 36
C62 C63 1.51(2) .
C62 H62 0.9500 .
C63 H63 0.9500 .
C64 O9 1.17(2) .
C64 O10 1.235(18) .
C64 C61 1.42(2) 30_455
C64 Zn2 2.60(3) .
C65 O11 1.400(16) .
C65 C66 1.500(19) .
C65 H65A 0.9900 .
C65 H65B 0.9900 .
C66 C71 1.363(18) .
C66 C67 1.364(18) .
C67 C68 1.391(16) .
C67 H67 0.9500 .
C68 C69 1.457(16) .
C68 H68 0.9500 .
C69 C70 1.370(17) .
C69 C72 1.533(18) .
C70 C71 1.442(17) .
C70 H70 0.9500 .
C71 H71 0.9500 .
C72 O13 1.267(18) .
C72 O12 1.318(17) .
O1 Zn1 1.906(8) .
O1 Zn2 1.965(7) .
O1 Zn3 2.114(7) .
O3 Zn1 1.960(9) .
O4 Zn2 1.943(11) .
O6 Zn3 2.065(10) .
O7 C36 1.237(13) 2_655
O7 Zn1 1.853(9) .
O9 Zn2 1.915(11) .
O12 Zn1 1.885(11) .
O13 Zn2 1.903(9) .
Zn1 Zn2 2.892(3) .
Zn3 O6 2.065(10) 2_655
Zn3 O6 2.065(10) 3_665
Zn3 O1 2.114(7) 3_665
Zn3 O1 2.114(7) 2_655

loop_
_geom_torsion_atom_site_label_1
_geom_torsion_atom_site_label_2
_geom_torsion_atom_site_label_3
_geom_torsion_atom_site_label_4
_geom_torsion
_geom_torsion_site_symmetry_1
_geom_torsion_site_symmetry_4
O2 C1 C2 C3 179.4(13) . .
C6 C1 C2 C3 23(3) . .
C1 C2 C3 C4 -16(2) . .
C2 C3 C4 O5 -179.3(13) . .
C2 C3 C4 C5 10(2) . .
O5 C4 C5 C6 178.8(16) . .
C3 C4 C5 C6 -10(3) . .
O5 C4 C5 C8 2(3) . .
C3 C4 C5 C8 172.9(17) . .
C4 C5 C6 C1 15(3) . .
C8 C5 C6 C1 -167.2(17) . .
C4 C5 C6 C7 -174(2) . .
C8 C5 C6 C7 3(3) . .
O2 C1 C6 C5 -179.5(16) . .
C2 C1 C6 C5 -22(3) . .
O2 C1 C6 C7 12(3) . .
C2 C1 C6 C7 170(2) . .
C5 C6 C7 C9 55(3) . .
C1 C6 C7 C9 -136(2) . .
C5 C6 C7 C15 -59(2) . .
C1 C6 C7 C15 110(2) . .
C6 C5 C8 C16 54(2) . .
C4 C5 C8 C16 -128(2) . .
C6 C5 C8 C10 -56(2) . .
C4 C5 C8 C10 121(2) . .
C6 C7 C9 C10 -55(3) . .
C15 C7 C9 C10 56(2) . .
C6 C7 C9 C14 126(2) . .
C15 C7 C9 C14 -123(2) . .
C7 C9 C10 C8 -3(2) . .
C14 C9 C10 C8 176(2) . .
C7 C9 C10 C11 179(2) . .
C14 C9 C10 C11 -1.6(18) . .
C16 C8 C10 C9 -54(2) . .
C5 C8 C10 C9 57.4(19) . .
C16 C8 C10 C11 123.8(18) . .
C5 C8 C10 C11 -124.8(16) . .
C9 C10 C11 C12 -1.2(19) . .
C8 C10 C11 C12 -179(2) . .
C10 C11 C12 C13 -1(4) . .
C11 C12 C13 C14 5(5) . .
C10 C9 C14 C13 5(3) . .
C7 C9 C14 C13 -176(2) . .
C12 C13 C14 C9 -7(4) . .
C9 C7 C15 C16 -52(3) . .
C6 C7 C15 C16 62(2) . .
C9 C7 C15 C20 122(3) . .
C6 C7 C15 C20 -124(2) . .
C20 C15 C16 C17 2(2) . .
C7 C15 C16 C17 177(2) . .
C20 C15 C16 C8 180(2) . .
C7 C15 C16 C8 -5(2) . .
C10 C8 C16 C17 -126.1(18) . .
C5 C8 C16 C17 125.4(18) . .
C10 C8 C16 C15 56.5(19) . .
C5 C8 C16 C15 -52(2) . .
C15 C16 C17 C18 -4(2) . .
C8 C16 C17 C18 179(2) . .
C16 C17 C18 C19 8(3) . .
C17 C18 C19 C20 -10(4) . .
C18 C19 C20 C15 9(4) . .
C16 C15 C20 C19 -4(3) . .
C7 C15 C20 C19 -179(2) . .
O2 C21 C22 C27 177.9(15) . .
O2 C21 C22 C23 -1(3) . .
C27 C22 C23 C24 -5(3) . .
C21 C22 C23 C24 173.8(16) . .
C22 C23 C24 C25 3(3) . .
C23 C24 C25 C26 -1(2) . .
C23 C24 C25 C28 178.2(14) . .
C24 C25 C26 C27 1(2) . .
C28 C25 C26 C27 -178.5(13) . .
C25 C26 C27 C22 -2(3) . .
C23 C22 C27 C26 4(2) . .
C21 C22 C27 C26 -174.5(15) . .
C26 C25 C28 O4 179.2(15) . .
C24 C25 C28 O4 0(2) . .
C26 C25 C28 O3 -3(2) . .
C24 C25 C28 O3 177.9(12) . .
O5 C29 C30 C31 -13.0(18) . .
O5 C29 C30 C35 167.0(13) . .
C35 C30 C31 C32 1.3(19) . .
C29 C30 C31 C32 -178.8(11) . .
C30 C31 C32 C33 -2.8(19) . .
C31 C32 C33 C34 4.8(18) . .
C31 C32 C33 C36 -176.1(11) . 30
C32 C33 C34 C35 -5.9(19) . .
C36 C33 C34 C35 175.1(12) 30 .
C33 C34 C35 C30 4(2) . .
C31 C30 C35 C34 -1.8(18) . .
C29 C30 C35 C34 178.2(11) . .
C42 C37 C38 C39 6(3) . .
O8 C37 C38 C39 -177.3(14) . .
C37 C38 C39 C40 -10(3) . .
C38 C39 C40 O11 174.9(14) . .
C38 C39 C40 C41 14(3) . .
O11 C40 C41 C42 -178.3(16) . .
C39 C40 C41 C42 -16(3) . .
O11 C40 C41 C44 14(3) . .
C39 C40 C41 C44 176.6(18) . .
O8 C37 C42 C41 176.5(16) . .
C38 C37 C42 C41 -7(3) . .
O8 C37 C42 C43 -3(4) . .
C38 C37 C42 C43 173.3(17) . .
C40 C41 C42 C37 12(3) . .
C44 C41 C42 C37 -179(2) . .
C40 C41 C42 C43 -168.2(17) . .
C44 C41 C42 C43 1(3) . .
C37 C42 C43 C45 -132(2) . .
C41 C42 C43 C45 48(2) . .
C37 C42 C43 C51 117(2) . .
C41 C42 C43 C51 -62(2) . .
C42 C41 C44 C46 -53(2) . .
C40 C41 C44 C46 116(2) . .
C42 C41 C44 C52 60.2(19) . .
C40 C41 C44 C52 -131.4(17) . .
C42 C43 C45 C50 131(2) . .
C51 C43 C45 C50 -123(2) . .
C42 C43 C45 C46 -48(2) . .
C51 C43 C45 C46 58(2) . .
C50 C45 C46 C47 0(3) . .
C43 C45 C46 C47 179.0(18) . .
C50 C45 C46 C44 -180(100) . .
C43 C45 C46 C44 -1(3) . .
C41 C44 C46 C45 52(2) . .
C52 C44 C46 C45 -57(2) . .
C41 C44 C46 C47 -128(2) . .
C52 C44 C46 C47 123(2) . .
C45 C46 C47 C48 -4(3) . .
C44 C46 C47 C48 176(2) . .
C46 C47 C48 C49 8(4) . .
C47 C48 C49 C50 -8(4) . .
C46 C45 C50 C49 -1(4) . .
C43 C45 C50 C49 -179(2) . .
C48 C49 C50 C45 5(4) . .
C42 C43 C51 C56 -128(2) . .
C45 C43 C51 C56 122(2) . .
C42 C43 C51 C52 56.9(19) . .
C45 C43 C51 C52 -53.6(19) . .
C56 C51 C52 C53 -1(3) . .
C43 C51 C52 C53 175.5(18) . .
C56 C51 C52 C44 -176.5(17) . .
C43 C51 C52 C44 0(2) . .
C46 C44 C52 C53 -119(2) . .
C41 C44 C52 C53 126(2) . .
C46 C44 C52 C51 56(2) . .
C41 C44 C52 C51 -58.6(19) . .
C51 C52 C53 C54 0(3) . .
C44 C52 C53 C54 175.2(18) . .
C52 C53 C54 C55 4(3) . .
C53 C54 C55 C56 -9(3) . .
C54 C55 C56 C51 8(3) . .
C52 C51 C56 C55 -4(3) . .
C43 C51 C56 C55 -179(2) . .
O8 C57 C58 C63 -13(3) . .
O8 C57 C58 C59 177.2(17) . .
C63 C58 C59 C60 3(3) . .
C57 C58 C59 C60 173.6(16) . .
C58 C59 C60 C61 5(3) . .
C59 C60 C61 C62 -2(3) . .
C59 C60 C61 C64 166.7(19) . 36
C60 C61 C62 C63 -7(3) . .
C64 C61 C62 C63 -176.3(16) 36 .
C59 C58 C63 C62 -12(3) . .
C57 C58 C63 C62 177.0(17) . .
C61 C62 C63 C58 15(3) . .
O11 C65 C66 C71 -173.7(13) . .
O11 C65 C66 C67 8(2) . .
C71 C66 C67 C68 -3(2) . .
C65 C66 C67 C68 174.4(13) . .
C66 C67 C68 C69 1(2) . .
C67 C68 C69 C70 5.9(19) . .
C67 C68 C69 C72 176.2(11) . .
C68 C69 C70 C71 -9(2) . .
C72 C69 C70 C71 179.8(12) . .
C67 C66 C71 C70 0(2) . .
C65 C66 C71 C70 -178.3(13) . .
C69 C70 C71 C66 7(2) . .
C70 C69 C72 O13 -13.5(19) . .
C68 C69 C72 O13 176.5(11) . .
C70 C69 C72 O12 171.8(13) . .
C68 C69 C72 O12 1.8(18) . .
C22 C21 O2 C1 160.4(14) . .
C2 C1 O2 C21 20(2) . .
C6 C1 O2 C21 177.7(16) . .
O4 C28 O3 Zn1 0(2) . .
C25 C28 O3 Zn1 -177.1(8) . .
O3 C28 O4 Zn2 -9(3) . .
C25 C28 O4 Zn2 168.3(8) . .
C30 C29 O5 C4 178.7(12) . .
C5 C4 O5 C29 -175.5(16) . .
C3 C4 O5 C29 14(2) . .
O7 C36 O6 Zn3 6(2) 3_665 .
C33 C36 O6 Zn3 -174.7(9) 36_445 .
C58 C57 O8 C37 166.8(15) . .
C42 C37 O8 C57 -163(2) . .
C38 C37 O8 C57 20(3) . .
O10 C64 O9 Zn2 32(3) . .
C61 C64 O9 Zn2 -170.3(14) 30_455 .
C39 C40 O11 C65 10(2) . .
C41 C40 O11 C65 170.9(14) . .
C66 C65 O11 C40 174.7(12) . .
O13 C72 O12 Zn1 8(2) . .
C69 C72 O12 Zn1 -178.2(7) . .
O12 C72 O13 Zn2 -15(2) . .
C69 C72 O13 Zn2 171.4(7) . .
C36 O7 Zn1 O12 94.2(9) 2_655 .
C36 O7 Zn1 O1 -33.1(10) 2_655 .
C36 O7 Zn1 O3 -152.1(8) 2_655 .
C36 O7 Zn1 Zn2 -23.9(14) 2_655 .
C72 O12 Zn1 O7 -162.3(10) . .
C72 O12 Zn1 O1 -31.0(11) . .
C72 O12 Zn1 O3 83.5(11) . .
C72 O12 Zn1 Zn2 0.4(10) . .
Zn2 O1 Zn1 O7 175.5(3) . .
Zn3 O1 Zn1 O7 32.7(5) . .
Zn2 O1 Zn1 O12 49.9(4) . .
Zn3 O1 Zn1 O12 -92.9(4) . .
Zn2 O1 Zn1 O3 -65.0(4) . .
Zn3 O1 Zn1 O3 152.3(4) . .
Zn3 O1 Zn1 Zn2 -142.7(5) . .
C28 O3 Zn1 O7 169.4(9) . .
C28 O3 Zn1 O12 -75.8(10) . .
C28 O3 Zn1 O1 42.4(10) . .
C28 O3 Zn1 Zn2 4.6(9) . .
C72 O13 Zn2 O9 -171.7(10) . .
C72 O13 Zn2 O4 -64.0(10) . .
C72 O13 Zn2 O1 42.1(11) . .
C72 O13 Zn2 C64 175.8(11) . .
C72 O13 Zn2 Zn1 10.2(9) . .
C64 O9 Zn2 O13 -156.1(14) . .
C64 O9 Zn2 O4 95.7(14) . .
C64 O9 Zn2 O1 -22.7(16) . .
C64 O9 Zn2 Zn1 10(4) . .
C28 O4 Zn2 O13 85.9(13) . .
C28 O4 Zn2 O9 -163.8(13) . .
C28 O4 Zn2 O1 -24.8(13) . .
C28 O4 Zn2 C64 -138.5(13) . .
C28 O4 Zn2 Zn1 8.4(12) . .
Zn1 O1 Zn2 O13 -53.1(4) . .
Zn3 O1 Zn2 O13 73.5(6) . .
Zn1 O1 Zn2 O9 173.8(4) . .
Zn3 O1 Zn2 O9 -59.6(7) . .
Zn1 O1 Zn2 O4 54.7(4) . .
Zn3 O1 Zn2 O4 -178.7(5) . .
Zn1 O1 Zn2 C64 164.0(5) . .
Zn3 O1 Zn2 C64 -69.4(6) . .
Zn3 O1 Zn2 Zn1 126.6(6) . .
O9 C64 Zn2 O13 29.7(17) . .
O10 C64 Zn2 O13 -123.9(9) . .
C61 C64 Zn2 O13 59(5) 30_455 .
O10 C64 Zn2 O9 -154(2) . .
C61 C64 Zn2 O9 29(4) 30_455 .
O9 C64 Zn2 O4 -90.2(14) . .
O10 C64 Zn2 O4 116.2(10) . .
C61 C64 Zn2 O4 -61(5) 30_455 .
O9 C64 Zn2 O1 162.5(13) . .
O10 C64 Zn2 O1 8.9(12) . .
C61 C64 Zn2 O1 -168(4) 30_455 .
O9 C64 Zn2 Zn1 -177.6(9) . .
O10 C64 Zn2 Zn1 28.8(17) . .
C61 C64 Zn2 Zn1 -148(4) 30_455 .
O7 Zn1 Zn2 O13 117.3(8) . .
O12 Zn1 Zn2 O13 -4.6(4) . .
O1 Zn1 Zn2 O13 129.3(4) . .
O3 Zn1 Zn2 O13 -111.7(4) . .
O7 Zn1 Zn2 O9 -49(3) . .
O12 Zn1 Zn2 O9 -171(3) . .
O1 Zn1 Zn2 O9 -37(3) . .
O3 Zn1 Zn2 O9 82(3) . .
O7 Zn1 Zn2 O4 -136.7(8) . .
O12 Zn1 Zn2 O4 101.4(4) . .
O1 Zn1 Zn2 O4 -124.6(4) . .
O3 Zn1 Zn2 O4 -5.7(4) . .
O7 Zn1 Zn2 O1 -12.1(8) . .
O12 Zn1 Zn2 O1 -134.0(4) . .
O3 Zn1 Zn2 O1 119.0(4) . .
O7 Zn1 Zn2 C64 -41.3(12) . .
O12 Zn1 Zn2 C64 -163.2(9) . .
O1 Zn1 Zn2 C64 -29.3(9) . .
O3 Zn1 Zn2 C64 89.7(9) . .
C36 O6 Zn3 O6 -89.2(16) . 2_655
C36 O6 Zn3 O6 -177.1(15) . 3_665
C36 O6 Zn3 O1 -2.4(15) . 3_665
C36 O6 Zn3 O1 164(3) . .
C36 O6 Zn3 O1 89.0(15) . 2_655
Zn1 O1 Zn3 O6 -16.3(4) . 2_655
Zn2 O1 Zn3 O6 -138.3(5) . 2_655
Zn1 O1 Zn3 O6 71.4(4) . 3_665
Zn2 O1 Zn3 O6 -50.6(5) . 3_665
Zn1 O1 Zn3 O6 91(3) . .
Zn2 O1 Zn3 O6 -31(3) . .
Zn1 O1 Zn3 O1 -103.3(5) . 3_665
Zn2 O1 Zn3 O1 134.7(3) . 3_665
Zn1 O1 Zn3 O1 165.0(4) . 2_655
Zn2 O1 Zn3 O1 43.0(6) . 2_655
